data_7153545
loop_
_publ_author_name
'Shen, Zhen'
'Uno, Hidemitsu'
'Shimizu, Yusuke'
'Ono, Noboru'

_publ_section_title
;
 Controlling conformations and physical properties of
 meso-tetrakis(phenylethynyl)porphyrins by ring fusion: synthesis,
 properties and structural characterizations
;
_journal_issue 23
_journal_name_full 'Organic &amp;  Biomolecular Chemistry'
_journal_page_first 3442
_journal_page_last 3447
_journal_paper_doi 10.1039/b412688b
_journal_volume 2
_journal_year 2004
_chemical_formula_moiety 'C73 H41 N5 Zn, C1 H1 Cl3 '
_chemical_formula_sum 'C74 H42 Cl3 N5 Zn'
_chemical_formula_weight 1172.87
_space_group_IT_number 2
_symmetry_cell_setting triclinic
_symmetry_Int_Tables_number 2
_symmetry_space_group_name_Hall '-P 1'
_symmetry_space_group_name_H-M 'P -1'
_cell_angle_alpha 92.816(9)
_cell_angle_beta 111.014(10)
_cell_angle_gamma 109.678(8)
_cell_formula_units_Z 2
_cell_length_a 12.6459(5)
_cell_length_b 15.6657(8)
_cell_length_c 16.2904(10)
_cell_measurement_reflns_used 10868
_cell_measurement_temperature 203.1
_cell_measurement_theta_max 27.5
_cell_measurement_theta_min 3.1
_cell_volume 2783.2(4)
_computing_cell_refinement CrystalClear
_computing_data_collection CrystalClear
_computing_data_reduction CrystalStructure
_computing_publication_material 'CrystalStructure 3.6.0'
_computing_structure_refinement CRYSTALS
_computing_structure_solution SIR97
_diffrn_detector_area_resol_mean 7.31
_diffrn_measured_fraction_theta_full 0.9616
_diffrn_measured_fraction_theta_max 0.9616
_diffrn_measurement_device_type 'Rigaku Mercury'
_diffrn_measurement_method w
_diffrn_radiation_type 'Mo Ka'
_diffrn_radiation_wavelength 0.7107
_diffrn_reflns_av_R_equivalents 0.033
_diffrn_reflns_limit_h_max 16
_diffrn_reflns_limit_h_min -16
_diffrn_reflns_limit_k_max 19
_diffrn_reflns_limit_k_min -20
_diffrn_reflns_limit_l_max 21
_diffrn_reflns_limit_l_min -17
_diffrn_reflns_number 55452
_diffrn_reflns_theta_full 27.48
_diffrn_reflns_theta_max 27.48
_exptl_absorpt_coefficient_mu 0.637
_exptl_absorpt_correction_T_max 0.938
_exptl_absorpt_correction_T_min 0.868
_exptl_absorpt_correction_type numerical
_exptl_absorpt_process_details
;
Higashi, T. (1999). Program for Absorption Correction.
Rigaku Corporation, Tokyo, Japan.
;
_exptl_crystal_colour green
_exptl_crystal_density_diffrn 1.399
_exptl_crystal_density_method 'not measured'
_exptl_crystal_description platelet
_exptl_crystal_F_000 1204.00
_exptl_crystal_size_max 0.30
_exptl_crystal_size_mid 0.20
_exptl_crystal_size_min 0.10
_refine_diff_density_max 1.63
_refine_diff_density_min -0.79
_refine_ls_extinction_method none
_refine_ls_goodness_of_fit_ref 1.002
_refine_ls_hydrogen_treatment noref
_refine_ls_number_parameters 760
_refine_ls_number_reflns 12299
_refine_ls_R_factor_gt 0.0590
_refine_ls_shift/su_max 0.0000
_refine_ls_structure_factor_coef Fsqd
_refine_ls_weighting_details 'w = 1/[0.0044Fo^2^ + 1.0000s(Fo^2^)]/(4Fo^2^)'
_refine_ls_weighting_scheme calc
_refine_ls_wR_factor_ref 0.1800
_reflns_number_gt 9795
_reflns_number_total 12299
_reflns_threshold_expression F^2^>2.0s(F^2^)
_cod_data_source_file b412688bsup1.cif
_cod_data_source_block '__Zn-2'
_cod_original_formula_sum 'C74 H42 Cl3 N5 Zn '
_cod_database_code 7153545

loop_
_symmetry_equiv_pos_site_id
_symmetry_equiv_pos_as_xyz
1 +X,+Y,+Z
2 -X,-Y,-Z

loop_
_atom_site_label
_atom_site_type_symbol
_atom_site_fract_x
_atom_site_fract_y
_atom_site_fract_z
_atom_site_U_iso_or_equiv
_atom_site_adp_type
_atom_site_occupancy
_atom_site_symmetry_multiplicity
_atom_site_calc_flag
_atom_site_refinement_flags
Zn(1) Zn 0.83007(2) 0.44314(2) 0.61326(2) 0.02470(8) Uani 1.00 1 d .
Cl(1) Cl 0.47080(12) 0.27796(11) 0.75904(9) 0.0927(4) Uani 1.00 1 d .
Cl(2) Cl 0.3070(2) 0.3110(1) 0.60063(11) 0.1075(7) Uani 0.85 1 d P
Cl(3) Cl 0.2522(2) 0.1282(2) 0.63792(13) 0.1055(6) Uani 0.85 1 d P
Cl(4) Cl 0.3912(13) 0.3304(8) 0.5933(9) 0.11780(10) Uiso 0.15 1 d P
Cl(5) Cl 0.2226(11) 0.1729(9) 0.6307(10) 0.11780(10) Uiso 0.15 1 d P
N(1) N 0.9305(2) 0.5545(1) 0.5713(1) 0.0263(5) Uani 1.00 1 d .
N(2) N 0.7301(2) 0.3772(1) 0.4801(1) 0.0262(5) Uani 1.00 1 d .
N(3) N 0.7607(2) 0.31672(13) 0.6515(1) 0.0264(5) Uani 1.00 1 d .
N(4) N 0.9667(2) 0.4914(1) 0.7429(1) 0.0263(5) Uani 1.00 1 d .
N(5) N 0.7126(2) 0.5021(2) 0.6371(2) 0.0329(6) Uani 1.00 1 d .
C(1) C 1.0176(2) 0.6351(2) 0.6272(2) 0.0273(6) Uani 1.00 1 d .
C(2) C 1.0596(2) 0.7013(2) 0.5742(2) 0.0296(6) Uani 1.00 1 d .
C(3) C 1.1525(3) 0.7893(2) 0.5976(2) 0.0387(7) Uani 1.00 1 d .
C(4) C 1.1753(3) 0.8316(2) 0.5302(2) 0.0427(8) Uani 1.00 1 d .
C(5) C 1.1108(3) 0.7869(2) 0.4410(2) 0.0399(8) Uani 1.00 1 d .
C(6) C 1.0217(3) 0.6994(2) 0.4174(2) 0.0343(7) Uani 1.00 1 d .
C(7) C 0.9944(2) 0.6568(2) 0.4848(2) 0.0283(6) Uani 1.00 1 d .
C(8) C 0.9108(2) 0.5651(2) 0.4841(2) 0.0269(6) Uani 1.00 1 d .
C(9) C 0.8213(2) 0.4991(2) 0.4076(2) 0.0274(6) Uani 1.00 1 d .
C(10) C 0.7435(2) 0.4090(2) 0.4057(2) 0.0255(6) Uani 1.00 1 d .
C(11) C 0.6572(2) 0.3408(2) 0.3259(2) 0.0291(6) Uani 1.00 1 d .
C(12) C 0.6412(3) 0.3332(2) 0.2351(2) 0.0360(7) Uani 1.00 1 d .
C(13) C 0.5483(3) 0.2568(2) 0.1751(2) 0.0478(8) Uani 1.00 1 d .
C(14) C 0.4717(3) 0.1885(2) 0.2016(2) 0.0529(9) Uani 1.00 1 d .
C(15) C 0.4882(3) 0.1928(2) 0.2903(2) 0.0426(7) Uani 1.00 1 d .
C(16) C 0.5829(2) 0.2699(2) 0.3535(2) 0.0305(6) Uani 1.00 1 d .
C(17) C 0.6312(2) 0.2952(2) 0.4504(2) 0.0277(6) Uani 1.00 1 d .
C(18) C 0.5866(2) 0.2418(2) 0.5070(2) 0.0278(6) Uani 1.00 1 d .
C(19) C 0.6530(2) 0.2467(2) 0.5985(2) 0.0280(6) Uani 1.00 1 d .
C(20) C 0.6234(2) 0.1749(2) 0.6492(2) 0.0316(6) Uani 1.00 1 d .
C(21) C 0.5262(3) 0.0888(2) 0.6269(2) 0.0417(8) Uani 1.00 1 d .
C(22) C 0.5246(3) 0.0355(2) 0.6914(2) 0.0492(9) Uani 1.00 1 d .
C(23) C 0.6164(3) 0.0673(2) 0.7774(2) 0.0569(10) Uani 1.00 1 d .
C(24) C 0.7142(3) 0.1504(2) 0.7999(2) 0.0428(8) Uani 1.00 1 d .
C(25) C 0.7191(2) 0.2047(2) 0.7346(2) 0.0312(6) Uani 1.00 1 d .
C(26) C 0.8042(2) 0.2944(2) 0.7337(2) 0.0269(6) Uani 1.00 1 d .
C(27) C 0.9123(2) 0.3517(2) 0.8071(2) 0.0283(6) Uani 1.00 1 d .
C(28) C 0.9829(2) 0.4458(2) 0.8130(2) 0.0287(6) Uani 1.00 1 d .
C(29) C 1.0779(2) 0.5090(2) 0.8949(2) 0.0314(6) Uani 1.00 1 d .
C(30) C 1.1280(3) 0.5008(2) 0.9848(2) 0.0427(8) Uani 1.00 1 d .
C(31) C 1.2188(3) 0.5767(2) 1.0468(2) 0.0485(8) Uani 1.00 1 d .
C(32) C 1.2631(3) 0.6600(2) 1.0217(2) 0.0497(8) Uani 1.00 1 d .
C(33) C 1.2137(3) 0.6711(2) 0.9349(2) 0.0438(8) Uani 1.00 1 d .
C(34) C 1.1188(3) 0.5951(2) 0.8702(2) 0.0316(6) Uani 1.00 1 d .
C(35) C 1.0472(2) 0.5815(2) 0.7749(2) 0.0278(6) Uani 1.00 1 d .
C(36) C 1.0622(2) 0.6498(2) 0.7212(2) 0.0297(6) Uani 1.00 1 d .
C(37) C 0.7970(2) 0.5292(2) 0.3234(2) 0.0309(6) Uani 1.00 1 d .
C(38) C 0.7712(3) 0.5581(2) 0.2556(2) 0.0354(7) Uani 1.00 1 d .
C(39) C 0.7423(3) 0.5972(2) 0.1764(2) 0.0401(8) Uani 1.00 1 d .
C(40) C 0.6739(3) 0.5419(3) 0.0916(2) 0.0550(10) Uani 1.00 1 d .
C(41) C 0.6480(4) 0.5819(3) 0.0169(3) 0.0687(12) Uani 1.00 1 d .
C(42) C 0.6888(4) 0.6750(3) 0.0242(3) 0.0697(13) Uani 1.00 1 d .
C(43) C 0.7585(4) 0.7314(3) 0.1087(3) 0.0731(13) Uani 1.00 1 d .
C(44) C 0.7849(4) 0.6930(3) 0.1842(3) 0.0570(10) Uani 1.00 1 d .
C(45) C 0.4608(2) 0.1782(2) 0.4659(2) 0.0332(7) Uani 1.00 1 d .
C(46) C 0.3543(3) 0.1330(2) 0.4310(2) 0.0379(7) Uani 1.00 1 d .
C(47) C 0.2258(3) 0.0767(2) 0.3817(2) 0.0381(7) Uani 1.00 1 d .
C(48) C 0.1355(3) 0.1070(3) 0.3849(2) 0.0568(10) Uani 1.00 1 d .
C(49) C 0.0139(3) 0.0555(3) 0.3331(3) 0.0696(12) Uani 1.00 1 d .
C(50) C -0.0199(3) -0.0277(3) 0.2782(3) 0.0654(11) Uani 1.00 1 d .
C(51) C 0.0684(3) -0.0586(2) 0.2747(2) 0.0570(9) Uani 1.00 1 d .
C(52) C 0.1921(3) -0.0073(2) 0.3274(2) 0.0444(8) Uani 1.00 1 d .
C(53) C 0.9554(3) 0.3104(2) 0.8823(2) 0.0349(7) Uani 1.00 1 d .
C(54) C 0.9938(3) 0.2737(2) 0.9426(2) 0.0396(7) Uani 1.00 1 d .
C(55) C 1.0396(3) 0.2332(2) 1.0175(2) 0.0403(7) Uani 1.00 1 d .
C(56) C 1.0704(3) 0.2770(3) 1.1039(2) 0.0518(9) Uani 1.00 1 d .
C(57) C 1.1154(4) 0.2377(3) 1.1758(2) 0.0628(11) Uani 1.00 1 d .
C(58) C 1.1304(4) 0.1565(3) 1.1635(3) 0.0665(12) Uani 1.00 1 d .
C(59) C 1.1012(4) 0.1129(3) 1.0794(3) 0.0666(13) Uani 1.00 1 d .
C(60) C 1.0548(4) 0.1505(2) 1.0055(2) 0.0553(10) Uani 1.00 1 d .
C(61) C 1.1310(3) 0.7435(2) 0.7683(2) 0.0354(7) Uani 1.00 1 d .
C(62) C 1.1832(3) 0.8226(2) 0.8081(2) 0.0414(8) Uani 1.00 1 d .
C(63) C 1.2551(4) 0.9166(2) 0.8575(3) 0.0468(7) Uiso 0.50 1 d G
C(64) C 1.3571(4) 0.9671(3) 0.8408(3) 0.0468(7) Uiso 0.50 1 d G
C(65) C 1.4243(4) 1.0598(3) 0.8820(3) 0.0468(7) Uiso 0.50 1 d G
C(66) C 1.3896(4) 1.1021(2) 0.9398(3) 0.0468(7) Uiso 0.50 1 d G
C(67) C 1.2876(4) 1.0516(3) 0.9564(3) 0.0468(7) Uiso 0.50 1 d G
C(68) C 1.2204(4) 0.9588(3) 0.9153(3) 0.0468(7) Uiso 0.50 1 d G
C(69) C 0.6799(5) 0.4842(3) 0.7051(3) 0.073(2) Uani 1.00 1 d .
C(70) C 0.6116(6) 0.5243(4) 0.7298(4) 0.095(2) Uani 1.00 1 d .
C(71) C 0.5791(5) 0.5863(4) 0.6853(4) 0.089(2) Uani 1.00 1 d .
C(72) C 0.6085(5) 0.6044(4) 0.6122(4) 0.096(2) Uani 1.00 1 d .
C(73) C 0.6772(4) 0.5620(3) 0.5919(3) 0.0627(12) Uani 1.00 1 d .
C(74) C 0.3677(4) 0.2318(3) 0.6461(3) 0.073(1) Uani 1.00 1 d .
C(75) C 1.2421(6) 0.9106(4) 0.8519(5) 0.0459(10) Uiso 0.35 1 d G
C(76) C 1.3196(7) 0.9800(5) 0.8238(4) 0.0459(10) Uiso 0.35 1 d G
C(77) C 1.3764(7) 1.0715(4) 0.8733(4) 0.0459(10) Uiso 0.35 1 d G
C(78) C 1.3556(6) 1.0937(3) 0.9509(4) 0.0459(10) Uiso 0.35 1 d G
C(79) C 1.2780(6) 1.0244(4) 0.9790(4) 0.0459(10) Uiso 0.35 1 d G
C(80) C 1.2213(6) 0.9328(4) 0.9295(5) 0.0459(10) Uiso 0.35 1 d G
C(81) C 1.262(1) 0.9164(9) 0.8572(10) 0.053(2) Uiso 0.15 1 d G
C(82) C 1.319(2) 0.9359(9) 0.9506(10) 0.053(2) Uiso 0.15 1 d G
C(83) C 1.407(1) 1.0238(10) 0.9952(7) 0.053(2) Uiso 0.15 1 d G
C(84) C 1.437(1) 1.0921(8) 0.9464(10) 0.053(2) Uiso 0.15 1 d G
C(85) C 1.380(2) 1.0725(10) 0.8529(9) 0.053(2) Uiso 0.15 1 d G
C(86) C 1.292(2) 0.9847(12) 0.8083(7) 0.053(2) Uiso 0.15 1 d G
H(1) H 1.1979 0.8185 0.6573 0.045 Uiso 1.00 1 c R
H(2) H 1.2347 0.8909 0.5446 0.049 Uiso 1.00 1 c R
H(3) H 1.1281 0.8166 0.3966 0.050 Uiso 1.00 1 c R
H(4) H 0.9804 0.6692 0.3578 0.041 Uiso 1.00 1 c R
H(5) H 0.6920 0.3787 0.2165 0.043 Uiso 1.00 1 c R
H(6) H 0.5364 0.2507 0.1151 0.053 Uiso 1.00 1 c R
H(7) H 0.4079 0.1388 0.1588 0.053 Uiso 1.00 1 c R
H(8) H 0.4378 0.1458 0.3078 0.045 Uiso 1.00 1 c R
H(9) H 0.4641 0.0683 0.5696 0.047 Uiso 1.00 1 c R
H(10) H 0.4619 -0.0222 0.6774 0.054 Uiso 1.00 1 c R
H(11) H 0.6117 0.0316 0.8209 0.063 Uiso 1.00 1 c R
H(12) H 0.7757 0.1700 0.8574 0.049 Uiso 1.00 1 c R
H(13) H 1.1000 0.4446 1.0021 0.047 Uiso 1.00 1 c R
H(14) H 1.2511 0.5720 1.1067 0.052 Uiso 1.00 1 c R
H(15) H 1.3277 0.7095 1.0644 0.051 Uiso 1.00 1 c R
H(16) H 1.2426 0.7280 0.9192 0.048 Uiso 1.00 1 c R
H(17) H 0.6455 0.4779 0.0851 0.065 Uiso 1.00 1 c R
H(18) H 0.6016 0.5442 -0.0396 0.081 Uiso 1.00 1 c R
H(19) H 0.6704 0.7009 -0.0267 0.088 Uiso 1.00 1 c R
H(20) H 0.7875 0.7953 0.1142 0.084 Uiso 1.00 1 c R
H(21) H 0.8311 0.7310 0.2405 0.066 Uiso 1.00 1 c R
H(22) H 0.1574 0.1623 0.4223 0.065 Uiso 1.00 1 c R
H(23) H -0.0457 0.0767 0.3349 0.081 Uiso 1.00 1 c R
H(24) H -0.1022 -0.0626 0.2438 0.066 Uiso 1.00 1 c R
H(25) H 0.0456 -0.1141 0.2371 0.058 Uiso 1.00 1 c R
H(26) H 0.2515 -0.0291 0.3261 0.049 Uiso 1.00 1 c R
H(27) H 1.0606 0.3324 1.1131 0.063 Uiso 1.00 1 c R
H(28) H 1.1359 0.2670 1.2334 0.072 Uiso 1.00 1 c R
H(29) H 1.1606 0.1308 1.2127 0.081 Uiso 1.00 1 c R
H(30) H 1.1122 0.0578 1.0714 0.087 Uiso 1.00 1 c R
H(31) H 1.0340 0.1202 0.9481 0.068 Uiso 1.00 1 c R
H(32) H 1.3807(6) 0.9383(4) 0.8015(4) 0.0468(7) Uiso 0.50 1 d G
H(33) H 1.4938(5) 1.0942(4) 0.8706(5) 0.0468(7) Uiso 0.50 1 d G
H(34) H 1.4354(6) 1.1652(3) 0.9678(5) 0.0468(7) Uiso 0.50 1 d G
H(35) H 1.2640(6) 1.0803(4) 0.9958(4) 0.0468(7) Uiso 0.50 1 d G
H(36) H 1.1509(5) 0.9244(4) 0.9266(5) 0.0468(7) Uiso 0.50 1 d G
H(37) H 0.7045 0.4423 0.7379 0.118 Uiso 1.00 1 c R
H(38) H 0.5885 0.5083 0.7768 0.151 Uiso 1.00 1 c R
H(39) H 0.5373 0.6172 0.7030 0.134 Uiso 1.00 1 c R
H(40) H 0.5822 0.6445 0.5776 0.143 Uiso 1.00 1 c R
H(41) H 0.6998 0.5760 0.5443 0.088 Uiso 1.00 1 c R
H(42) H 0.4130 0.2194 0.6122 0.097 Uiso 1.00 1 c R
H(43) H 1.3338(10) 0.9649(7) 0.7710(5) 0.0459(10) Uiso 0.35 1 d G
H(44) H 1.4291(9) 1.1187(5) 0.8542(6) 0.0459(10) Uiso 0.35 1 d G
H(45) H 1.3942(9) 1.1560(4) 0.9846(6) 0.0459(10) Uiso 0.35 1 d G
H(46) H 1.2639(9) 1.0395(6) 1.0318(5) 0.0459(10) Uiso 0.35 1 d G
H(47) H 1.1685(8) 0.8857(5) 0.9486(7) 0.0459(10) Uiso 0.35 1 d G
H(48) H 1.298(2) 0.8894(11) 0.9839(13) 0.053(2) Uiso 0.15 1 d G
H(49) H 1.446(2) 1.037(1) 1.0588(7) 0.053(2) Uiso 0.15 1 d G
H(50) H 1.497(2) 1.1519(9) 0.9767(13) 0.053(2) Uiso 0.15 1 d G
H(51) H 1.401(2) 1.1190(13) 0.8197(13) 0.053(2) Uiso 0.15 1 d G
H(52) H 1.253(2) 0.971(2) 0.7447(7) 0.053(2) Uiso 0.15 1 d G

loop_
_atom_site_aniso_label
_atom_site_aniso_U_11
_atom_site_aniso_U_22
_atom_site_aniso_U_33
_atom_site_aniso_U_12
_atom_site_aniso_U_13
_atom_site_aniso_U_23
Zn(1) 0.0260(2) 0.0252(2) 0.0241(2) 0.01019(12) 0.01017(12) 0.00924(10)
Cl(1) 0.0782(8) 0.1208(10) 0.0709(8) 0.0355(7) 0.0208(6) 0.0354(7)
Cl(2) 0.147(2) 0.128(1) 0.0737(10) 0.1049(13) 0.0240(10) 0.0194(9)
Cl(3) 0.0810(10) 0.125(1) 0.0903(12) 0.0134(10) 0.0351(9) 0.0287(10)
N(1) 0.0279(10) 0.0261(10) 0.0281(11) 0.0115(8) 0.0129(8) 0.0098(8)
N(2) 0.0261(10) 0.0272(10) 0.0272(11) 0.0108(8) 0.0114(8) 0.0095(8)
N(3) 0.0284(10) 0.0238(9) 0.0269(10) 0.0098(8) 0.0104(8) 0.0091(7)
N(4) 0.0300(10) 0.0261(10) 0.0237(10) 0.0116(8) 0.0104(8) 0.0078(7)
N(5) 0.0327(11) 0.0346(11) 0.0393(13) 0.0184(9) 0.0170(10) 0.0132(9)
C(1) 0.0284(12) 0.0259(11) 0.0299(13) 0.0112(10) 0.0130(10) 0.0098(9)
C(2) 0.0295(12) 0.0286(12) 0.0325(13) 0.0108(10) 0.0139(10) 0.0126(10)
C(3) 0.041(2) 0.034(1) 0.037(2) 0.0069(12) 0.0160(12) 0.0101(11)
C(4) 0.043(2) 0.0315(13) 0.047(2) 0.0043(12) 0.0195(13) 0.0143(12)
C(5) 0.040(2) 0.041(2) 0.046(2) 0.0153(13) 0.0229(13) 0.0227(12)
C(6) 0.0330(13) 0.037(1) 0.033(1) 0.0122(11) 0.0146(11) 0.0133(11)
C(7) 0.0267(11) 0.0296(12) 0.0331(13) 0.0125(10) 0.0144(10) 0.0133(10)
C(8) 0.0268(11) 0.0307(12) 0.0298(13) 0.0144(10) 0.0145(10) 0.0128(9)
C(9) 0.0281(11) 0.0336(12) 0.0267(12) 0.0145(10) 0.0144(10) 0.0120(9)
C(10) 0.0252(11) 0.0295(11) 0.0248(12) 0.0138(10) 0.0096(9) 0.0086(9)
C(11) 0.0262(11) 0.0322(12) 0.0298(13) 0.0136(10) 0.0092(10) 0.0101(9)
C(12) 0.039(1) 0.040(1) 0.0281(13) 0.0157(12) 0.0123(11) 0.0085(10)
C(13) 0.055(2) 0.049(2) 0.027(2) 0.011(2) 0.0114(13) 0.0067(12)
C(14) 0.060(2) 0.041(2) 0.032(2) 0.002(2) 0.008(1) -0.0016(12)
C(15) 0.043(2) 0.037(1) 0.032(2) 0.0036(13) 0.0079(12) 0.0060(11)
C(16) 0.0307(12) 0.0314(12) 0.0276(13) 0.0124(10) 0.0086(10) 0.0084(9)
C(17) 0.0257(11) 0.0281(12) 0.0275(12) 0.0118(10) 0.0067(9) 0.0075(9)
C(18) 0.0258(11) 0.0253(11) 0.0291(12) 0.0089(10) 0.0079(10) 0.0077(9)
C(19) 0.0268(11) 0.0258(11) 0.0342(13) 0.0120(10) 0.0127(10) 0.0101(9)
C(20) 0.0307(12) 0.0310(12) 0.033(1) 0.0121(11) 0.0120(11) 0.0144(10)
C(21) 0.037(1) 0.034(1) 0.046(2) 0.0077(12) 0.0118(13) 0.0154(12)
C(22) 0.040(2) 0.039(2) 0.055(2) 0.0038(13) 0.013(1) 0.025(1)
C(23) 0.055(2) 0.050(2) 0.053(2) 0.009(2) 0.016(2) 0.033(2)
C(24) 0.044(2) 0.040(2) 0.039(2) 0.0118(13) 0.0129(13) 0.0207(12)
C(25) 0.0317(12) 0.0279(12) 0.035(1) 0.0115(10) 0.0132(11) 0.0128(10)
C(26) 0.0321(12) 0.0276(11) 0.0258(12) 0.0144(10) 0.0132(10) 0.0111(9)
C(27) 0.0319(12) 0.0312(12) 0.0249(12) 0.0145(10) 0.0113(10) 0.0125(9)
C(28) 0.0286(12) 0.0324(12) 0.0263(12) 0.0136(10) 0.0098(10) 0.0097(9)
C(29) 0.0353(13) 0.0318(12) 0.0264(13) 0.0116(11) 0.0123(10) 0.0086(9)
C(30) 0.051(2) 0.040(2) 0.027(1) 0.0127(13) 0.0076(12) 0.0103(11)
C(31) 0.053(2) 0.051(2) 0.027(2) 0.015(2) 0.0050(13) 0.0076(12)
C(32) 0.057(2) 0.042(2) 0.030(2) 0.010(2) 0.005(1) 0.0011(12)
C(33) 0.049(2) 0.037(1) 0.033(2) 0.0115(13) 0.0081(13) 0.0073(11)
C(34) 0.0363(13) 0.0305(12) 0.0281(13) 0.0132(11) 0.0122(11) 0.0080(9)
C(35) 0.0290(12) 0.0281(11) 0.0275(13) 0.0118(10) 0.0115(10) 0.0069(9)
C(36) 0.0292(12) 0.0279(12) 0.0320(13) 0.0118(10) 0.0113(10) 0.0069(9)
C(37) 0.0303(12) 0.0320(12) 0.0301(13) 0.0109(10) 0.0125(10) 0.0080(10)
C(38) 0.037(1) 0.038(1) 0.033(1) 0.0147(12) 0.0148(11) 0.0117(11)
C(39) 0.038(1) 0.052(2) 0.036(2) 0.0206(13) 0.0173(12) 0.0197(12)
C(40) 0.058(2) 0.069(2) 0.035(2) 0.026(2) 0.012(2) 0.015(2)
C(41) 0.063(2) 0.098(3) 0.041(2) 0.035(2) 0.011(2) 0.024(2)
C(42) 0.059(2) 0.101(3) 0.060(3) 0.037(2) 0.025(2) 0.054(2)
C(43) 0.071(3) 0.066(2) 0.072(3) 0.021(2) 0.018(2) 0.042(2)
C(44) 0.060(2) 0.055(2) 0.050(2) 0.017(2) 0.018(2) 0.025(2)
C(45) 0.0302(13) 0.0347(13) 0.035(1) 0.0119(11) 0.0134(11) 0.0126(10)
C(46) 0.036(1) 0.041(1) 0.035(2) 0.0123(12) 0.0135(12) 0.0151(11)
C(47) 0.0313(13) 0.044(2) 0.031(1) 0.0065(12) 0.0098(11) 0.0160(11)
C(48) 0.042(2) 0.075(2) 0.047(2) 0.020(2) 0.012(2) 0.004(2)
C(49) 0.035(2) 0.102(3) 0.064(3) 0.022(2) 0.015(2) 0.016(2)
C(50) 0.032(2) 0.074(3) 0.058(2) -0.001(2) 0.002(2) 0.018(2)
C(51) 0.048(2) 0.045(2) 0.051(2) -0.001(2) 0.007(2) 0.015(1)
C(52) 0.039(2) 0.039(2) 0.045(2) 0.0103(13) 0.0083(13) 0.0175(12)
C(53) 0.0369(13) 0.0355(13) 0.0280(13) 0.0117(11) 0.0095(11) 0.0117(10)
C(54) 0.041(2) 0.037(1) 0.033(2) 0.0114(12) 0.0079(12) 0.0156(11)
C(55) 0.040(2) 0.042(2) 0.035(2) 0.0136(12) 0.0115(12) 0.0198(12)
C(56) 0.057(2) 0.061(2) 0.040(2) 0.027(2) 0.018(2) 0.021(1)
C(57) 0.063(2) 0.086(3) 0.032(2) 0.024(2) 0.014(2) 0.022(2)
C(58) 0.063(2) 0.087(3) 0.051(2) 0.033(2) 0.016(2) 0.047(2)
C(59) 0.082(3) 0.064(2) 0.072(3) 0.042(2) 0.035(2) 0.044(2)
C(60) 0.076(2) 0.050(2) 0.044(2) 0.030(2) 0.021(2) 0.022(1)
C(61) 0.041(1) 0.0308(13) 0.033(1) 0.0111(12) 0.0146(12) 0.0087(10)
C(62) 0.051(2) 0.036(1) 0.036(2) 0.0142(13) 0.0178(13) 0.0089(11)
C(69) 0.114(3) 0.087(3) 0.095(3) 0.077(3) 0.085(3) 0.060(2)
C(70) 0.144(5) 0.106(4) 0.128(5) 0.091(4) 0.112(4) 0.065(3)
C(71) 0.102(4) 0.103(4) 0.130(5) 0.077(3) 0.082(4) 0.053(3)
C(72) 0.114(4) 0.111(4) 0.133(5) 0.095(4) 0.072(4) 0.065(4)
C(73) 0.072(2) 0.079(2) 0.069(3) 0.057(2) 0.034(2) 0.041(2)
C(74) 0.076(3) 0.103(3) 0.063(3) 0.051(3) 0.035(2) 0.024(2)

loop_
_atom_type_symbol
_atom_type_description
_atom_type_scat_dispersion_real
_atom_type_scat_dispersion_imag
_atom_type_scat_source
C C 0.003 0.002
;
International Tables for Crystallography
(1992, Vol. C, Tables 4.2.6.8 and 6.1.1.4)
;
H H 0.000 0.000
;
International Tables for Crystallography
(1992, Vol. C, Table 6.1.1.4)
;
N N 0.006 0.003
;
International Tables for Crystallography
(1992, Vol. C, Tables 4.2.6.8 and 6.1.1.4)
;
Zn Zn 0.284 1.430
;
International Tables for Crystallography
(1992, Vol. C, Tables 4.2.6.8 and 6.1.1.4)
;
Cl Cl 0.148 0.159
;
International Tables for Crystallography
(1992, Vol. C, Tables 4.2.6.8 and 6.1.1.4)
;

loop_
_geom_angle_atom_site_label_1
_geom_angle_atom_site_label_2
_geom_angle_atom_site_label_3
_geom_angle
N(2) Zn(1) N(1) 88.82(8)
N(3) Zn(1) N(1) 165.2(1)
N(4) Zn(1) N(1) 89.51(8)
N(5) Zn(1) N(1) 97.9(1)
Zn(1) N(1) C(1) 124.3(2)
Zn(1) N(1) C(8) 126.9(1)
N(3) Zn(1) N(2) 89.01(8)
N(4) Zn(1) N(2) 162.5(1)
N(5) Zn(1) N(2) 101.85(9)
Zn(1) N(2) C(10) 127.7(1)
Zn(1) N(2) C(17) 124.8(2)
N(4) Zn(1) N(3) 88.19(8)
N(5) Zn(1) N(3) 96.9(1)
Zn(1) N(3) C(19) 123.4(2)
Zn(1) N(3) C(26) 127.4(1)
N(5) Zn(1) N(4) 95.6(1)
Zn(1) N(4) C(28) 128.0(1)
Zn(1) N(4) C(35) 123.6(2)
Zn(1) N(5) C(69) 119.3(3)
Zn(1) N(5) C(73) 123.3(3)
Cl(1) C(74) Cl(2) 110.2(3)
Cl(1) C(74) Cl(3) 110.5(3)
Cl(1) C(74) Cl(4) 103.3(4)
Cl(1) C(74) Cl(5) 115.0(6)
Cl(2) C(74) Cl(3) 111.0(3)
Cl(4) C(74) Cl(5) 115.0(8)
C(8) N(1) C(1) 108.3(2)
N(1) C(1) C(36) 124.6(2)
N(1) C(1) C(2) 109.6(2)
N(1) C(8) C(9) 124.9(2)
N(1) C(8) C(7) 109.0(2)
N(2) C(10) C(9) 124.2(2)
C(17) N(2) C(10) 107.4(2)
N(2) C(10) C(11) 109.9(2)
N(2) C(17) C(18) 124.4(2)
N(2) C(17) C(16) 110.1(2)
N(3) C(19) C(18) 124.9(2)
C(26) N(3) C(19) 108.7(2)
N(3) C(19) C(20) 109.5(2)
N(3) C(26) C(27) 124.9(2)
N(3) C(26) C(25) 109.3(2)
N(4) C(28) C(27) 124.5(2)
C(35) N(4) C(28) 107.8(2)
N(4) C(28) C(29) 110.1(2)
N(4) C(35) C(36) 124.6(2)
N(4) C(35) C(34) 109.9(2)
C(73) N(5) C(69) 117.2(4)
N(5) C(69) C(70) 123.5(5)
N(5) C(73) C(72) 122.7(5)
C(36) C(1) C(2) 125.8(2)
C(1) C(2) C(7) 106.4(2)
C(1) C(2) C(3) 132.9(2)
C(1) C(36) C(35) 126.9(2)
C(1) C(36) C(61) 116.8(2)
C(7) C(2) C(3) 120.4(3)
C(2) C(3) C(4) 118.6(2)
C(2) C(7) C(8) 106.6(2)
C(2) C(7) C(6) 120.3(2)
C(3) C(4) C(5) 120.9(3)
C(4) C(5) C(6) 121.0(3)
C(5) C(6) C(7) 118.7(3)
C(6) C(7) C(8) 133.0(2)
C(7) C(8) C(9) 126.1(2)
C(8) C(9) C(10) 126.8(2)
C(8) C(9) C(37) 116.8(2)
C(9) C(10) C(11) 125.6(2)
C(37) C(9) C(10) 116.1(2)
C(9) C(37) C(38) 174.1(4)
C(10) C(11) C(16) 106.4(2)
C(10) C(11) C(12) 133.2(2)
C(16) C(11) C(12) 120.3(2)
C(11) C(12) C(13) 118.0(3)
C(11) C(16) C(17) 106.0(2)
C(11) C(16) C(15) 120.1(3)
C(12) C(13) C(14) 121.8(3)
C(13) C(14) C(15) 121.3(2)
C(14) C(15) C(16) 118.4(3)
C(15) C(16) C(17) 133.8(3)
C(16) C(17) C(18) 125.5(2)
C(17) C(18) C(19) 126.0(2)
C(17) C(18) C(45) 115.7(2)
C(18) C(19) C(20) 125.5(2)
C(45) C(18) C(19) 118.3(3)
C(18) C(45) C(46) 173.7(3)
C(19) C(20) C(25) 106.3(2)
C(19) C(20) C(21) 132.9(2)
C(25) C(20) C(21) 120.8(3)
C(20) C(21) C(22) 118.7(2)
C(20) C(25) C(26) 106.2(2)
C(20) C(25) C(24) 119.5(2)
C(21) C(22) C(23) 120.3(3)
C(22) C(23) C(24) 121.8(3)
C(23) C(24) C(25) 118.8(3)
C(24) C(25) C(26) 134.3(2)
C(25) C(26) C(27) 125.8(2)
C(26) C(27) C(28) 126.3(2)
C(26) C(27) C(53) 116.8(2)
C(27) C(28) C(29) 125.4(2)
C(53) C(27) C(28) 116.9(2)
C(27) C(53) C(54) 176.5(4)
C(28) C(29) C(34) 105.8(2)
C(28) C(29) C(30) 134.4(3)
C(34) C(29) C(30) 119.8(2)
C(29) C(30) C(31) 119.1(3)
C(29) C(34) C(35) 106.3(2)
C(29) C(34) C(33) 119.7(2)
C(30) C(31) C(32) 121.1(3)
C(31) C(32) C(33) 121.3(2)
C(32) C(33) C(34) 119.0(3)
C(33) C(34) C(35) 133.9(3)
C(34) C(35) C(36) 125.3(2)
C(35) C(36) C(61) 116.3(2)
C(36) C(61) C(62) 176.5(4)
C(37) C(38) C(39) 177.3(3)
C(38) C(39) C(40) 121.6(3)
C(38) C(39) C(44) 119.5(3)
C(44) C(39) C(40) 118.8(3)
C(39) C(40) C(41) 120.1(4)
C(39) C(44) C(43) 120.1(3)
C(40) C(41) C(42) 121.3(4)
C(41) C(42) C(43) 119.3(4)
C(42) C(43) C(44) 120.3(4)
C(45) C(46) C(47) 175.3(4)
C(46) C(47) C(48) 121.1(3)
C(46) C(47) C(52) 119.4(3)
C(52) C(47) C(48) 119.4(3)
C(47) C(48) C(49) 120.5(4)
C(47) C(52) C(51) 119.5(4)
C(48) C(49) C(50) 120.3(5)
C(49) C(50) C(51) 119.9(3)
C(50) C(51) C(52) 120.4(3)
C(53) C(54) C(55) 177.2(4)
C(54) C(55) C(56) 120.1(3)
C(54) C(55) C(60) 120.8(3)
C(60) C(55) C(56) 119.1(3)
C(55) C(56) C(57) 119.6(4)
C(55) C(60) C(59) 119.9(4)
C(56) C(57) C(58) 121.0(4)
C(57) C(58) C(59) 120.2(4)
C(58) C(59) C(60) 120.2(5)
C(61) C(62) C(63) 175.4(4)
C(62) C(63) C(64) 117.8(5)
C(62) C(63) C(68) 122.1(4)
C(62) C(75) C(76) 123.2(7)
C(62) C(75) C(80) 116.4(6)
C(62) C(81) C(82) 121(1)
C(62) C(81) C(86) 118(1)
C(68) C(63) C(64) 120.0(3)
C(63) C(64) C(65) 120.0(5)
C(63) C(68) C(67) 120.0(5)
C(64) C(65) C(66) 120.0(5)
C(65) C(66) C(67) 120.0(3)
C(66) C(67) C(68) 120.0(5)
C(69) C(70) C(71) 118.9(7)
C(70) C(71) C(72) 119.0(7)
C(71) C(72) C(73) 118.6(6)
C(80) C(75) C(76) 120.4(5)
C(75) C(76) C(77) 119.3(7)
C(76) C(77) C(78) 120.3(6)
C(77) C(78) C(79) 120.4(5)
C(78) C(79) C(80) 119.3(7)
C(86) C(81) C(82) 120(1)
C(81) C(82) C(83) 119(1)
C(81) C(86) C(85) 120(1)
C(82) C(83) C(84) 120(1)
C(83) C(84) C(85) 120(1)
C(84) C(85) C(86) 119(1)
Cl(1) C(74) H(42) 108.3630
Cl(2) C(74) H(42) 108.3614
Cl(3) C(74) H(42) 108.3679
N(5) C(69) H(37) 118.2443
N(5) C(73) H(41) 118.6624
C(2) C(3) H(1) 120.6909
H(1) C(3) C(4) 120.6835
C(3) C(4) H(2) 119.5320
H(2) C(4) C(5) 119.5345
C(4) C(5) H(3) 119.5060
C(5) C(6) H(4) 120.6340
H(3) C(5) C(6) 119.5029
H(4) C(6) C(7) 120.6265
C(11) C(12) H(5) 121.0109
H(5) C(12) C(13) 121.0040
C(12) C(13) H(6) 119.1102
H(6) C(13) C(14) 119.1092
C(13) C(14) H(7) 119.3603
C(14) C(15) H(8) 120.8058
H(7) C(14) C(15) 119.3502
H(8) C(15) C(16) 120.8015
C(20) C(21) H(9) 120.6388
H(9) C(21) C(22) 120.6377
C(21) C(22) H(10) 119.8332
H(10) C(22) C(23) 119.8234
C(22) C(23) H(11) 119.1276
C(23) C(24) H(12) 120.6181
H(11) C(23) C(24) 119.1206
H(12) C(24) C(25) 120.6126
C(29) C(30) H(13) 120.4561
H(13) C(30) C(31) 120.4587
C(30) C(31) H(14) 119.4664
H(14) C(31) C(32) 119.4673
C(31) C(32) H(15) 119.3754
C(32) C(33) H(16) 120.5210
H(15) C(32) C(33) 119.3632
H(16) C(33) C(34) 120.5149
C(39) C(40) H(17) 119.9698
C(39) C(44) H(21) 119.9232
H(17) C(40) C(41) 119.9780
C(40) C(41) H(18) 119.3286
H(18) C(41) C(42) 119.3330
C(41) C(42) H(19) 120.3398
C(42) C(43) H(20) 119.8440
H(19) C(42) C(43) 120.3367
C(43) C(44) H(21) 119.9278
H(20) C(43) C(44) 119.8449
C(47) C(48) H(22) 119.7667
C(47) C(52) H(26) 120.2676
H(22) C(48) C(49) 119.7694
C(48) C(49) H(23) 119.8523
H(23) C(49) C(50) 119.8581
C(49) C(50) H(24) 120.0579
C(50) C(51) H(25) 119.7927
H(24) C(50) C(51) 120.0575
C(51) C(52) H(26) 120.2561
H(25) C(51) C(52) 119.7970
C(55) C(56) H(27) 120.1716
C(55) C(60) H(31) 120.0321
H(27) C(56) C(57) 120.1788
C(56) C(57) H(28) 119.5056
H(28) C(57) C(58) 119.5104
C(57) C(58) H(29) 119.9111
C(58) C(59) H(30) 119.9120
H(29) C(58) C(59) 119.9085
C(59) C(60) H(31) 120.0285
H(30) C(59) C(60) 119.9174
C(63) C(64) H(32) 120.0(5)
C(63) C(68) H(36) 120.0(6)
H(32) C(64) C(65) 120.0(6)
C(64) C(65) H(33) 120.0(7)
H(33) C(65) C(66) 120.0(5)
C(65) C(66) H(34) 120.0(7)
C(66) C(67) H(35) 120.0(5)
H(34) C(66) C(67) 120.0(7)
C(67) C(68) H(36) 120.0(7)
H(35) C(67) C(68) 120.0(6)
H(37) C(69) C(70) 118.2565
C(69) C(70) H(38) 120.5695
H(38) C(70) C(71) 120.5673
C(70) C(71) H(39) 120.5028
C(71) C(72) H(40) 120.6898
H(39) C(71) C(72) 120.4925
C(72) C(73) H(41) 118.6721
H(40) C(72) C(73) 120.6759
C(75) C(76) H(43) 120.4(8)
C(75) C(80) H(47) 120.4(8)
H(43) C(76) C(77) 120.3(9)
C(76) C(77) H(44) 119(1)
H(44) C(77) C(78) 120.4(8)
C(77) C(78) H(45) 120.3(9)
C(78) C(79) H(46) 120.4(7)
H(45) C(78) C(79) 119(1)
C(79) C(80) H(47) 119(1)
H(46) C(79) C(80) 120.3(8)
C(81) C(82) H(48) 120(1)
C(81) C(86) H(52) 120(2)
H(48) C(82) C(83) 120(1)
C(82) C(83) H(49) 119(1)
H(49) C(83) C(84) 120(1)
C(83) C(84) H(50) 120(1)
C(84) C(85) H(51) 120(1)
H(50) C(84) C(85) 119(1)
C(85) C(86) H(52) 120(2)
H(51) C(85) C(86) 120(1)

loop_
_geom_bond_atom_site_label_1
_geom_bond_atom_site_label_2
_geom_bond_distance
Zn(1) N(1) 2.091(2)
Zn(1) N(2) 2.075(2)
Zn(1) N(3) 2.103(2)
Zn(1) N(4) 2.089(2)
Zn(1) N(5) 2.125(3)
Cl(1) C(74) 1.767(4)
Cl(2) C(74) 1.732(6)
Cl(3) C(74) 1.740(5)
Cl(4) C(74) 1.79(1)
Cl(5) C(74) 1.67(1)
N(1) C(1) 1.366(3)
N(1) C(8) 1.379(4)
N(2) C(10) 1.377(4)
N(2) C(17) 1.368(3)
N(3) C(19) 1.364(2)
N(3) C(26) 1.366(3)
N(4) C(28) 1.367(4)
N(4) C(35) 1.372(3)
N(5) C(69) 1.324(7)
N(5) C(73) 1.318(5)
C(1) C(2) 1.466(4)
C(1) C(36) 1.405(4)
C(2) C(3) 1.401(3)
C(2) C(7) 1.393(3)
C(3) C(4) 1.378(5)
C(4) C(5) 1.390(4)
C(5) C(6) 1.376(4)
C(6) C(7) 1.400(4)
C(7) C(8) 1.467(3)
C(8) C(9) 1.406(3)
C(9) C(10) 1.414(3)
C(9) C(37) 1.434(4)
C(10) C(11) 1.444(3)
C(11) C(12) 1.412(4)
C(11) C(16) 1.403(4)
C(12) C(13) 1.372(3)
C(13) C(14) 1.384(5)
C(14) C(15) 1.377(5)
C(15) C(16) 1.405(3)
C(16) C(17) 1.452(4)
C(17) C(18) 1.413(4)
C(18) C(19) 1.407(3)
C(18) C(45) 1.440(3)
C(19) C(20) 1.455(4)
C(20) C(21) 1.406(3)
C(20) C(25) 1.402(3)
C(21) C(22) 1.376(5)
C(22) C(23) 1.390(4)
C(23) C(24) 1.379(4)
C(24) C(25) 1.400(4)
C(25) C(26) 1.459(3)
C(26) C(27) 1.414(3)
C(27) C(28) 1.420(3)
C(27) C(53) 1.432(4)
C(28) C(29) 1.458(3)
C(29) C(30) 1.404(4)
C(29) C(34) 1.407(4)
C(30) C(31) 1.373(3)
C(31) C(32) 1.381(5)
C(32) C(33) 1.373(4)
C(33) C(34) 1.406(3)
C(34) C(35) 1.451(3)
C(35) C(36) 1.421(4)
C(36) C(61) 1.432(3)
C(37) C(38) 1.192(4)
C(38) C(39) 1.438(4)
C(39) C(40) 1.388(4)
C(39) C(44) 1.396(5)
C(40) C(41) 1.381(6)
C(41) C(42) 1.357(7)
C(42) C(43) 1.392(6)
C(43) C(44) 1.378(6)
C(45) C(46) 1.187(4)
C(46) C(47) 1.446(3)
C(47) C(48) 1.391(6)
C(47) C(52) 1.392(4)
C(48) C(49) 1.376(4)
C(49) C(50) 1.384(7)
C(50) C(51) 1.376(7)
C(51) C(52) 1.398(4)
C(53) C(54) 1.197(4)
C(54) C(55) 1.430(4)
C(55) C(56) 1.390(5)
C(55) C(60) 1.387(6)
C(56) C(57) 1.380(6)
C(57) C(58) 1.363(7)
C(58) C(59) 1.361(6)
C(59) C(60) 1.393(6)
C(61) C(62) 1.206(4)
C(62) C(63) 1.449(4)
C(62) C(75) 1.341(6)
C(62) C(81) 1.45(1)
C(63) C(64) 1.396(8)
C(63) C(68) 1.395(8)
C(64) C(65) 1.395(5)
C(65) C(66) 1.396(8)
C(66) C(67) 1.395(7)
C(67) C(68) 1.395(6)
C(69) C(70) 1.38(1)
C(70) C(71) 1.327(9)
C(71) C(72) 1.38(1)
C(72) C(73) 1.37(1)
C(75) C(76) 1.42(1)
C(75) C(80) 1.43(1)
C(76) C(77) 1.414(9)
C(77) C(78) 1.43(1)
C(78) C(79) 1.415(9)
C(79) C(80) 1.414(8)
C(81) C(82) 1.40(2)
C(81) C(86) 1.40(2)
C(82) C(83) 1.40(2)
C(83) C(84) 1.40(2)
C(84) C(85) 1.40(2)
C(85) C(86) 1.40(2)
C(3) H(1) 0.9300
C(4) H(2) 0.9300
C(5) H(3) 0.9300
C(6) H(4) 0.9300
C(12) H(5) 0.9301
C(13) H(6) 0.9300
C(14) H(7) 0.9300
C(15) H(8) 0.9300
C(21) H(9) 0.9300
C(22) H(10) 0.9300
C(23) H(11) 0.9300
C(24) H(12) 0.9300
C(30) H(13) 0.9299
C(31) H(14) 0.9300
C(32) H(15) 0.9300
C(33) H(16) 0.9299
C(40) H(17) 0.9300
C(41) H(18) 0.9300
C(42) H(19) 0.9300
C(43) H(20) 0.9300
C(44) H(21) 0.9300
C(48) H(22) 0.9300
C(49) H(23) 0.9300
C(50) H(24) 0.9300
C(51) H(25) 0.9300
C(52) H(26) 0.9300
C(56) H(27) 0.9300
C(57) H(28) 0.9300
C(58) H(29) 0.9300
C(59) H(30) 0.9300
C(60) H(31) 0.9300
C(64) H(32) 0.95(1)
C(65) H(33) 0.951(8)
C(66) H(34) 0.950(5)
C(67) H(35) 0.95(1)
C(68) H(36) 0.951(8)
C(69) H(37) 0.9300
C(70) H(38) 0.9300
C(71) H(39) 0.9301
C(72) H(40) 0.9301
C(73) H(41) 0.9300
C(74) H(42) 0.9800
C(76) H(43) 0.97(1)
C(77) H(44) 0.96(1)
C(78) H(45) 0.963(7)
C(79) H(46) 0.97(1)
C(80) H(47) 0.96(1)
C(82) H(48) 0.95(3)
C(83) H(49) 0.95(2)
C(84) H(50) 0.95(2)
C(85) H(51) 0.95(3)
C(86) H(52) 0.95(2)

loop_
_geom_torsion_atom_site_label_1
_geom_torsion_atom_site_label_2
_geom_torsion_atom_site_label_3
_geom_torsion_atom_site_label_4
_geom_torsion
N(2) Zn(1) N(1) C(1) 175.6(2)
N(2) Zn(1) N(1) C(8) 4.7(3)
N(3) Zn(1) N(1) C(1) -102.8(3)
N(3) Zn(1) N(1) C(8) 86.3(3)
N(4) Zn(1) N(1) C(1) -21.8(2)
N(4) Zn(1) N(1) C(8) 167.3(3)
N(5) Zn(1) N(1) C(1) 73.8(2)
N(5) Zn(1) N(1) C(8) -97.1(3)
N(1) Zn(1) N(2) C(10) 0.4(2)
N(1) Zn(1) N(2) C(17) -174.5(2)
N(3) Zn(1) N(2) C(10) -165.0(3)
N(3) Zn(1) N(2) C(17) 20.1(2)
N(4) Zn(1) N(2) C(10) -84.2(3)
N(4) Zn(1) N(2) C(17) 100.9(3)
N(5) Zn(1) N(2) C(10) 98.2(2)
N(5) Zn(1) N(2) C(17) -76.7(2)
N(1) Zn(1) N(3) C(19) -106.2(3)
N(1) Zn(1) N(3) C(26) 82.3(4)
N(2) Zn(1) N(3) C(19) -24.6(3)
N(2) Zn(1) N(3) C(26) 163.9(3)
N(4) Zn(1) N(3) C(19) 172.6(3)
N(4) Zn(1) N(3) C(26) 1.1(3)
N(5) Zn(1) N(3) C(19) 77.2(3)
N(5) Zn(1) N(3) C(26) -94.3(3)
N(1) Zn(1) N(4) C(28) -166.5(3)
N(1) Zn(1) N(4) C(35) 22.9(3)
N(2) Zn(1) N(4) C(28) -82.0(4)
N(2) Zn(1) N(4) C(35) 107.4(3)
N(3) Zn(1) N(4) C(28) -1.1(3)
N(3) Zn(1) N(4) C(35) -171.7(3)
N(5) Zn(1) N(4) C(28) 95.6(3)
N(5) Zn(1) N(4) C(35) -75.0(3)
N(1) Zn(1) N(5) C(69) -143.8(2)
N(1) Zn(1) N(5) C(73) 30.7(2)
N(2) Zn(1) N(5) C(69) 125.8(2)
N(2) Zn(1) N(5) C(73) -59.7(2)
N(3) Zn(1) N(5) C(69) 35.3(2)
N(3) Zn(1) N(5) C(73) -150.2(2)
N(4) Zn(1) N(5) C(69) -53.5(2)
N(4) Zn(1) N(5) C(73) 121.0(2)
Zn(1) N(1) C(1) C(2) -173.9(2)
Zn(1) N(1) C(1) C(36) 8.3(5)
C(8) N(1) C(1) C(2) -1.5(3)
C(8) N(1) C(1) C(36) -179.4(3)
Zn(1) N(1) C(8) C(7) 174.7(2)
Zn(1) N(1) C(8) C(9) -3.1(5)
C(1) N(1) C(8) C(7) 2.6(3)
C(1) N(1) C(8) C(9) -175.2(3)
Zn(1) N(2) C(10) C(9) -7.5(4)
Zn(1) N(2) C(10) C(11) 178.8(2)
C(17) N(2) C(10) C(9) 168.1(3)
C(17) N(2) C(10) C(11) -5.6(3)
Zn(1) N(2) C(17) C(16) 179.4(2)
Zn(1) N(2) C(17) C(18) -3.0(4)
C(10) N(2) C(17) C(16) 3.6(3)
C(10) N(2) C(17) C(18) -178.8(3)
Zn(1) N(3) C(19) C(18) 12.7(5)
Zn(1) N(3) C(19) C(20) -172.2(2)
C(26) N(3) C(19) C(18) -174.4(3)
C(26) N(3) C(19) C(20) 0.7(4)
Zn(1) N(3) C(26) C(25) 172.1(2)
Zn(1) N(3) C(26) C(27) -5.5(5)
C(19) N(3) C(26) C(25) -0.5(4)
C(19) N(3) C(26) C(27) -178.0(3)
Zn(1) N(4) C(28) C(27) 5.5(5)
Zn(1) N(4) C(28) C(29) -171.5(2)
C(35) N(4) C(28) C(27) 177.3(3)
C(35) N(4) C(28) C(29) 0.3(4)
Zn(1) N(4) C(35) C(34) 172.1(2)
Zn(1) N(4) C(35) C(36) -10.9(5)
C(28) N(4) C(35) C(34) -0.1(3)
C(28) N(4) C(35) C(36) 176.9(3)
Zn(1) N(5) C(69) C(70) 175.2(3)
C(73) N(5) C(69) C(70) 0.3(5)
Zn(1) N(5) C(73) C(72) -175.2(3)
C(69) N(5) C(73) C(72) -0.6(4)
N(1) C(1) C(2) C(3) -174.0(4)
N(1) C(1) C(2) C(7) -0.2(3)
C(36) C(1) C(2) C(3) 3.8(6)
C(36) C(1) C(2) C(7) 177.6(3)
N(1) C(1) C(36) C(35) 14.6(5)
N(1) C(1) C(36) C(61) -165.9(3)
C(2) C(1) C(36) C(35) -162.8(3)
C(2) C(1) C(36) C(61) 16.7(5)
C(1) C(2) C(3) C(4) 175.0(4)
C(7) C(2) C(3) C(4) 1.9(5)
C(1) C(2) C(7) C(6) -174.4(3)
C(1) C(2) C(7) C(8) 1.7(3)
C(3) C(2) C(7) C(6) 0.4(5)
C(3) C(2) C(7) C(8) 176.4(3)
C(2) C(3) C(4) C(5) -2.4(6)
C(3) C(4) C(5) C(6) 0.5(6)
C(4) C(5) C(6) C(7) 1.8(6)
C(5) C(6) C(7) C(2) -2.2(5)
C(5) C(6) C(7) C(8) -177.1(3)
C(2) C(7) C(8) N(1) -2.7(4)
C(2) C(7) C(8) C(9) 175.1(3)
C(6) C(7) C(8) N(1) 172.7(3)
C(6) C(7) C(8) C(9) -9.6(6)
N(1) C(8) C(9) C(10) -5.5(5)
N(1) C(8) C(9) C(37) 167.4(3)
C(7) C(8) C(9) C(10) 177.1(3)
C(7) C(8) C(9) C(37) -10.0(5)
C(8) C(9) C(10) N(2) 11.1(5)
C(8) C(9) C(10) C(11) -176.2(3)
C(37) C(9) C(10) N(2) -161.9(3)
C(37) C(9) C(10) C(11) 10.8(5)
N(2) C(10) C(11) C(12) -171.5(3)
N(2) C(10) C(11) C(16) 5.4(4)
C(9) C(10) C(11) C(12) 14.9(6)
C(9) C(10) C(11) C(16) -168.2(3)
C(10) C(11) C(12) C(13) 179.2(4)
C(16) C(11) C(12) C(13) 2.6(5)
C(10) C(11) C(16) C(15) 179.5(3)
C(10) C(11) C(16) C(17) -3.0(3)
C(12) C(11) C(16) C(15) -3.1(5)
C(12) C(11) C(16) C(17) 174.4(3)
C(11) C(12) C(13) C(14) 0.0(6)
C(12) C(13) C(14) C(15) -2.3(7)
C(13) C(14) C(15) C(16) 1.8(6)
C(14) C(15) C(16) C(11) 0.8(5)
C(14) C(15) C(16) C(17) -175.8(4)
C(11) C(16) C(17) N(2) -0.3(4)
C(11) C(16) C(17) C(18) -177.8(3)
C(15) C(16) C(17) N(2) 176.7(3)
C(15) C(16) C(17) C(18) -0.8(6)
N(2) C(17) C(18) C(19) -20.6(5)
N(2) C(17) C(18) C(45) 158.2(3)
C(16) C(17) C(18) C(19) 156.6(3)
C(16) C(17) C(18) C(45) -24.6(5)
C(17) C(18) C(19) N(3) 15.0(5)
C(17) C(18) C(19) C(20) -159.3(3)
C(45) C(18) C(19) N(3) -163.8(3)
C(45) C(18) C(19) C(20) 21.9(5)
N(3) C(19) C(20) C(21) -178.7(4)
N(3) C(19) C(20) C(25) -0.6(4)
C(18) C(19) C(20) C(21) -3.6(6)
C(18) C(19) C(20) C(25) 174.4(3)
C(19) C(20) C(21) C(22) 179.8(4)
C(25) C(20) C(21) C(22) 2.0(6)
C(19) C(20) C(25) C(24) 178.0(3)
C(19) C(20) C(25) C(26) 0.3(4)
C(21) C(20) C(25) C(24) -3.7(5)
C(21) C(20) C(25) C(26) 178.7(3)
C(20) C(21) C(22) C(23) 1.4(6)
C(21) C(22) C(23) C(24) -3.1(7)
C(22) C(23) C(24) C(25) 1.4(7)
C(23) C(24) C(25) C(20) 1.9(6)
C(23) C(24) C(25) C(26) 178.8(4)
C(20) C(25) C(26) N(3) 0.1(3)
C(20) C(25) C(26) C(27) 177.6(3)
C(24) C(25) C(26) N(3) -177.1(4)
C(24) C(25) C(26) C(27) 0.4(6)
N(3) C(26) C(27) C(28) 10.3(6)
N(3) C(26) C(27) C(53) -169.0(3)
C(25) C(26) C(27) C(28) -166.8(3)
C(25) C(26) C(27) C(53) 13.9(5)
C(26) C(27) C(28) N(4) -10.3(6)
C(26) C(27) C(28) C(29) 166.2(3)
C(53) C(27) C(28) N(4) 169.0(3)
C(53) C(27) C(28) C(29) -14.5(5)
N(4) C(28) C(29) C(30) 177.6(4)
N(4) C(28) C(29) C(34) -0.4(4)
C(27) C(28) C(29) C(30) 0.6(7)
C(27) C(28) C(29) C(34) -177.3(3)
C(28) C(29) C(30) C(31) -179.6(4)
C(34) C(29) C(30) C(31) -1.8(6)
C(28) C(29) C(34) C(33) -178.5(3)
C(28) C(29) C(34) C(35) 0.3(4)
C(30) C(29) C(34) C(33) 3.2(5)
C(30) C(29) C(34) C(35) -178.0(3)
C(29) C(30) C(31) C(32) -1.4(7)
C(30) C(31) C(32) C(33) 3.4(7)
C(31) C(32) C(33) C(34) -2.0(7)
C(32) C(33) C(34) C(29) -1.2(6)
C(32) C(33) C(34) C(35) -179.7(4)
C(29) C(34) C(35) N(4) -0.1(3)
C(29) C(34) C(35) C(36) -177.1(3)
C(33) C(34) C(35) N(4) 178.4(4)
C(33) C(34) C(35) C(36) 1.5(6)
N(4) C(35) C(36) C(1) -13.2(6)
N(4) C(35) C(36) C(61) 167.3(3)
C(34) C(35) C(36) C(1) 163.3(3)
C(34) C(35) C(36) C(61) -16.2(5)
C(38) C(39) C(40) C(41) -180.0(3)
C(44) C(39) C(40) C(41) -0.6(7)
C(38) C(39) C(44) C(43) 179.6(4)
C(40) C(39) C(44) C(43) 0.2(6)
C(39) C(40) C(41) C(42) 0.4(7)
C(40) C(41) C(42) C(43) 0.2(7)
C(41) C(42) C(43) C(44) -0.6(8)
C(42) C(43) C(44) C(39) 0.4(7)
C(46) C(47) C(48) C(49) 175.7(4)
C(52) C(47) C(48) C(49) -1.6(6)
C(46) C(47) C(52) C(51) -175.4(3)
C(48) C(47) C(52) C(51) 1.9(5)
C(47) C(48) C(49) C(50) 1.0(7)
C(48) C(49) C(50) C(51) -0.7(7)
C(49) C(50) C(51) C(52) 1.1(6)
C(50) C(51) C(52) C(47) -1.7(6)
C(54) C(55) C(56) C(57) -179.5(3)
C(60) C(55) C(56) C(57) 0.1(4)
C(54) C(55) C(60) C(59) 179.1(4)
C(56) C(55) C(60) C(59) -0.5(6)
C(55) C(56) C(57) C(58) 0.0(6)
C(56) C(57) C(58) C(59) 0.2(5)
C(57) C(58) C(59) C(60) -0.6(7)
C(58) C(59) C(60) C(55) 0.8(7)
C(62) C(63) C(64) C(65) 175.6(4)
C(68) C(63) C(64) C(65) 0.0(7)
C(62) C(63) C(68) C(67) -175.4(4)
C(64) C(63) C(68) C(67) -0.0(7)
C(63) C(64) C(65) C(66) -0.0(7)
C(64) C(65) C(66) C(67) -0.0(7)
C(65) C(66) C(67) C(68) 0.0(7)
C(66) C(67) C(68) C(63) 0.0(7)
C(66) C(67) C(68) C(75) -4.1(8)
C(66) C(67) C(68) C(79) 127(1)
C(66) C(67) C(68) C(80) 104(1)
C(66) C(67) C(68) C(81) 1.7(9)
C(66) C(67) C(68) C(82) 58.0(9)
C(78) C(67) C(68) C(63) 1.5(9)
C(78) C(67) C(68) C(75) -2(1)
C(78) C(67) C(68) C(79) 129(1)
C(78) C(67) C(68) C(80) 106(1)
C(78) C(67) C(68) C(81) 3(1)
C(78) C(67) C(68) C(82) 59(1)
C(79) C(67) C(68) C(63) -127.9(9)
C(79) C(67) C(68) C(75) -132.0(9)
C(79) C(67) C(68) C(80) -23(1)
C(79) C(67) C(68) C(81) -126(1)
C(79) C(67) C(68) C(82) -69(1)
C(80) C(67) C(68) C(63) -104(1)
C(80) C(67) C(68) C(75) -109(1)
C(80) C(67) C(68) C(79) 23(1)
C(80) C(67) C(68) C(81) -103(1)
C(80) C(67) C(68) C(82) -46(1)
C(83) C(67) C(68) C(63) -55.8(5)
C(83) C(67) C(68) C(75) -59.9(6)
C(83) C(67) C(68) C(79) 72(1)
C(83) C(67) C(68) C(80) 49(1)
C(83) C(67) C(68) C(81) -54.1(8)
C(83) C(67) C(68) C(82) 2.2(9)
C(68) C(67) C(78) C(65) -2(1)
C(68) C(67) C(78) C(66) -7(2)
C(68) C(67) C(78) C(77) 19(1)
C(68) C(67) C(78) C(79) -89(1)
C(68) C(67) C(78) C(83) -65.3(8)
C(68) C(67) C(78) C(84) -40(1)
C(68) C(67) C(78) C(85) 23(1)
C(79) C(67) C(78) C(65) 86(1)
C(79) C(67) C(78) C(66) 81(2)
C(79) C(67) C(78) C(77) 108(1)
C(79) C(67) C(78) C(83) 23(1)
C(79) C(67) C(78) C(84) 48(2)
C(79) C(67) C(78) C(85) 112(1)
C(80) C(67) C(78) C(65) 14(1)
C(80) C(67) C(78) C(66) 9(2)
C(80) C(67) C(78) C(77) 36(1)
C(80) C(67) C(78) C(79) -72(1)
C(80) C(67) C(78) C(83) -48.3(8)
C(80) C(67) C(78) C(84) -23(1)
C(80) C(67) C(78) C(85) 39(1)
C(83) C(67) C(78) C(65) 62.9(5)
C(83) C(67) C(78) C(66) 57(2)
C(83) C(67) C(78) C(77) 84.6(7)
C(83) C(67) C(78) C(79) -23(1)
C(83) C(67) C(78) C(84) 24(1)
C(83) C(67) C(78) C(85) 88.2(9)
C(66) C(67) C(79) C(68) -105.3(9)
C(66) C(67) C(79) C(78) 13.7(8)
C(66) C(67) C(79) C(80) -98(1)
C(66) C(67) C(79) C(82) -55(1)
C(66) C(67) C(79) C(83) -9(1)
C(68) C(67) C(79) C(78) 118(1)
C(68) C(67) C(79) C(80) 6.6(5)
C(68) C(67) C(79) C(82) 50.1(6)
C(68) C(67) C(79) C(83) 95.8(8)
C(78) C(67) C(79) C(68) -118(1)
C(78) C(67) C(79) C(80) -112(1)
C(78) C(67) C(79) C(82) -68(1)
C(78) C(67) C(79) C(83) -23(1)
C(80) C(67) C(79) C(68) -6.6(4)
C(80) C(67) C(79) C(78) 112(1)
C(80) C(67) C(79) C(82) 43.4(7)
C(80) C(67) C(79) C(83) 89.2(9)
C(83) C(67) C(79) C(68) -95.8(6)
C(83) C(67) C(79) C(78) 23(1)
C(83) C(67) C(79) C(80) -89.2(9)
C(83) C(67) C(79) C(82) -45.8(6)
C(66) C(67) C(80) C(63) -26.5(6)
C(66) C(67) C(80) C(68) -82(1)
C(66) C(67) C(80) C(75) -31.3(7)
C(66) C(67) C(80) C(79) 123(1)
C(66) C(67) C(80) C(81) -24.0(8)
C(66) C(67) C(80) C(82) 37(1)
C(68) C(67) C(80) C(63) 56(1)
C(68) C(67) C(80) C(75) 51(1)
C(68) C(67) C(80) C(79) -153(2)
C(68) C(67) C(80) C(81) 58(1)
C(68) C(67) C(80) C(82) 119(2)
C(78) C(67) C(80) C(63) -28.3(8)
C(78) C(67) C(80) C(68) -84(1)
C(78) C(67) C(80) C(75) -33.1(9)
C(78) C(67) C(80) C(79) 122(1)
C(78) C(67) C(80) C(81) -25(1)
C(78) C(67) C(80) C(82) 35(1)
C(79) C(67) C(80) C(63) -150(1)
C(79) C(67) C(80) C(68) 153(2)
C(79) C(67) C(80) C(75) -155(1)
C(79) C(67) C(80) C(81) -147(1)
C(79) C(67) C(80) C(82) -86(1)
C(83) C(67) C(80) C(63) -73.2(4)
C(83) C(67) C(80) C(68) -129(1)
C(83) C(67) C(80) C(75) -78.0(5)
C(83) C(67) C(80) C(79) 77(1)
N(5) C(69) C(70) C(71) -2.1(7)
C(69) C(70) C(71) C(72) 4.0(7)
C(70) C(71) C(72) C(73) -4.2(7)
C(71) C(72) C(73) N(5) 2.6(6)
C(62) C(75) C(76) C(77) 178.9(7)
C(62) C(75) C(80) C(79) -179.0(7)
C(76) C(75) C(80) C(79) 0(1)
C(75) C(76) C(77) C(78) 0(1)
C(76) C(77) C(78) C(79) 0(1)
C(77) C(78) C(79) C(80) 0(1)
C(78) C(79) C(80) C(75) 0(1)
C(62) C(81) C(82) C(83) 171(1)
C(62) C(81) C(86) C(85) -171(1)
C(63) C(82) C(83) C(66) 21(2)
C(81) C(82) C(83) C(84) 0(2)
C(82) C(83) C(84) C(85) 0(2)
C(83) C(84) C(85) C(86) 0(3)
C(84) C(85) C(86) C(81) 0(3)
